data_7720636
loop_
_publ_author_name
'Mikhailov, Artem A.'
'Gansm&#xfc;ller, Axel'
'Hasil, Asma'
'Pillet, S&#xe9;bastien'
'Kostin, Gennadiy'
'Chastanet, Guillaume'
'Woike, Theo'
'Schaniel, Dominik'

_publ_section_title
;
 NO photoswitches: a single photoinduced linkage isomer in diamagnetic
 {MNO}<sup>8</sup> complexes.
;
_journal_issue 12
_journal_name_full 'Dalton transactions (Cambridge, England : 2003)'
_journal_page_first 4821
_journal_page_last 4831
_journal_paper_doi 10.1039/d6dt00116e
_journal_volume 55
_journal_year 2026
_chemical_formula_moiety 'C18 H8 Co F12 N3 O3'
_chemical_formula_sum 'C18 H8 Co F12 N3 O3'
_chemical_formula_weight 601.20
_space_group_crystal_system triclinic
_space_group_IT_number 2
_space_group_name_Hall '-P 1'
_space_group_name_H-M_alt 'P -1'
_atom_sites_solution_hydrogens geom
_atom_sites_solution_primary dual
_audit_creation_date 2025-05-06
_audit_creation_method
;
Olex2 1.3
(compiled 2020.11.12 svn.r5f609507 for OlexSys, GUI svn.r6408)
;
_audit_update_record
;
2025-05-06 deposited with the CCDC.	2026-02-17 downloaded from the CCDC.
;
_cell_angle_alpha 94.784(4)
_cell_angle_beta 90.250(4)
_cell_angle_gamma 93.681(4)
_cell_formula_units_Z 2
_cell_length_a 8.4918(4)
_cell_length_b 8.7777(4)
_cell_length_c 13.2804(6)
_cell_measurement_reflns_used 8587
_cell_measurement_temperature 5
_cell_measurement_theta_max 32.1760
_cell_measurement_theta_min 2.6240
_cell_volume 984.37(8)
_computing_cell_refinement 'CrysAlisPro 1.171.42.49 (Rigaku OD, 2022)'
_computing_data_collection 'CrysAlisPro 1.171.42.49 (Rigaku OD, 2022)'
_computing_data_reduction 'CrysAlisPro 1.171.42.49 (Rigaku OD, 2022)'
_computing_molecular_graphics 'Olex2 1.3 (Dolomanov et al., 2009)'
_computing_publication_material 'Olex2 1.3 (Dolomanov et al., 2009)'
_computing_structure_refinement 'SHELXL 2018/3 (Sheldrick, 2015)'
_computing_structure_solution 'SHELXT 2018/2 (Sheldrick, 2018)'
_diffrn_ambient_temperature 5
_diffrn_detector 'CCD plate'
_diffrn_detector_area_resol_mean 10.4508
_diffrn_detector_type Atlas
_diffrn_measured_fraction_theta_full 1.000
_diffrn_measured_fraction_theta_max 0.905
_diffrn_measurement_details
;
List of Runs (angles in degrees, time in seconds):

  # Type    Start    End  Width  t~exp~   \w     \q     \k     \f   Frames
#--------------------------------------------------------------------------
  1  \w    -43.00  56.00   1.00   15.00    --  -18.60  37.00  30.00   99
  2  \w    -10.00  93.00   1.00   15.00    --   19.85  67.00 -91.47  103
  3  \w     -8.00  93.00   1.00   15.00    --   19.85  57.00 -30.00  101
  4  \w     -4.00  94.00   1.00   15.00    --   19.85  37.00 120.00   98
  5  \w     -8.00  93.00   1.00   15.00    --   19.85  57.00-180.00  101
  6  \w    -11.00  94.00   1.00   15.00    --   19.85  70.00  82.69  105
  7  \w    -50.00  48.00   1.00   15.00    --  -18.60  70.00 166.97   98
;
_diffrn_measurement_device 'four-circle diffractometer'
_diffrn_measurement_device_type 'SuperNova, Dual, Cu at home/near, Atlas'
_diffrn_measurement_method '\w scans'
_diffrn_orient_matrix_type 'CrysAlisPro convention (1999,Acta A55,543-557)'
_diffrn_orient_matrix_UB_11 0.0465291000
_diffrn_orient_matrix_UB_12 -0.0471925000
_diffrn_orient_matrix_UB_13 0.0272174000
_diffrn_orient_matrix_UB_21 0.0450510000
_diffrn_orient_matrix_UB_22 -0.0167918000
_diffrn_orient_matrix_UB_23 -0.0439181000
_diffrn_orient_matrix_UB_31 0.0530271000
_diffrn_orient_matrix_UB_32 0.0639858000
_diffrn_orient_matrix_UB_33 0.0142560000
_diffrn_radiation_monochromator mirror
_diffrn_radiation_probe x-ray
_diffrn_radiation_type 'Mo K\a'
_diffrn_radiation_wavelength 0.71073
_diffrn_reflns_av_R_equivalents 0.0420
_diffrn_reflns_av_unetI/netI 0.0491
_diffrn_reflns_Laue_measured_fraction_full 1.000
_diffrn_reflns_Laue_measured_fraction_max 0.905
_diffrn_reflns_limit_h_max 12
_diffrn_reflns_limit_h_min -12
_diffrn_reflns_limit_k_max 13
_diffrn_reflns_limit_k_min -13
_diffrn_reflns_limit_l_max 18
_diffrn_reflns_limit_l_min -19
_diffrn_reflns_number 20274
_diffrn_reflns_point_group_measured_fraction_full 1.000
_diffrn_reflns_point_group_measured_fraction_max 0.905
_diffrn_reflns_theta_full 25.242
_diffrn_reflns_theta_max 32.488
_diffrn_reflns_theta_min 2.333
_diffrn_source 'micro-focus sealed X-ray tube'
_diffrn_source_type 'SuperNova (Mo) X-ray Source'
_exptl_absorpt_coefficient_mu 1.015
_exptl_absorpt_correction_T_max 1.000
_exptl_absorpt_correction_T_min 0.555
_exptl_absorpt_correction_type gaussian
_exptl_absorpt_process_details
;
CrysAlisPro 1.171.42.49 (Rigaku Oxford Diffraction, 2022)
Numerical absorption correction based on gaussian integration over
a multifaceted crystal model
Empirical absorption correction using spherical harmonics,
implemented in SCALE3 ABSPACK scaling algorithm.
;
_exptl_crystal_colour 'dark black'
_exptl_crystal_colour_modifier dark
_exptl_crystal_colour_primary black
_exptl_crystal_density_diffrn 2.028
_exptl_crystal_description block
_exptl_crystal_F_000 592
_exptl_crystal_size_max 0.35
_exptl_crystal_size_mid 0.23
_exptl_crystal_size_min 0.16
_refine_diff_density_max 0.731
_refine_diff_density_min -0.737
_refine_diff_density_rms 0.111
_refine_ls_extinction_method none
_refine_ls_goodness_of_fit_ref 1.070
_refine_ls_hydrogen_treatment constr
_refine_ls_matrix_type full
_refine_ls_number_parameters 334
_refine_ls_number_reflns 6425
_refine_ls_number_restraints 0
_refine_ls_restrained_S_all 1.070
_refine_ls_R_factor_all 0.0587
_refine_ls_R_factor_gt 0.0401
_refine_ls_shift/su_max 0.001
_refine_ls_shift/su_mean 0.000
_refine_ls_structure_factor_coef Fsqd
_refine_ls_weighting_details 'w=1/[\s^2^(Fo^2^)+(0.0384P)^2^+0.9201P] where P=(Fo^2^+2Fc^2^)/3'
_refine_ls_weighting_scheme calc
_refine_ls_wR_factor_gt 0.0883
_refine_ls_wR_factor_ref 0.1006
_reflns_Friedel_coverage 0.000
_reflns_number_gt 5153
_reflns_number_total 6425
_reflns_threshold_expression 'I > 2\s(I)'
_cod_data_source_file d6dt00116e2.cif
_cod_data_source_block exp_1776
_cod_depositor_comments 'Adding full bibliography for 7720636--7720637.cif.'
_cod_database_code 7720636
_shelx_shelxl_version_number 2018/3
_chemical_oxdiff_formula C17H8CoF12N4O3
_shelx_space_group_comment
;
The symmetry employed for this shelxl refinement is uniquely defined
by the following loop, which should always be used as a source of
symmetry information in preference to the above space-group names.
They are only intended as comments.
;
_shelx_estimated_absorpt_t_max 0.854
_shelx_estimated_absorpt_t_min 0.718
_reflns_odcompleteness_completeness 99.33
_reflns_odcompleteness_iscentric 1
_reflns_odcompleteness_theta 30.44
_olex2_refinement_description
;
1.a Aromatic/amide H refined with riding coordinates:
 C14(H14), C16(H16), C11(H11), C12(H12), C15(H15), C8(H8), C7(H7), C9(H9)
;
_olex2_submission_special_instructions 'No special instructions were received'
_oxdiff_exptl_absorpt_empirical_details
;
Empirical correction (ABSPACK) includes:
- Absorption correction using spherical harmonics
- Frame scaling
;
_oxdiff_exptl_absorpt_empirical_full_max 1.431
_oxdiff_exptl_absorpt_empirical_full_min 0.782

loop_
_space_group_symop_operation_xyz
'x, y, z'
'-x, -y, -z'

loop_
_atom_site_label
_atom_site_type_symbol
_atom_site_fract_x
_atom_site_fract_y
_atom_site_fract_z
_atom_site_U_iso_or_equiv
_atom_site_adp_type
_atom_site_occupancy
_atom_site_site_symmetry_order
_atom_site_calc_flag
_atom_site_refinement_flags_posn
_atom_site_refinement_flags_adp
_atom_site_refinement_flags_occupancy
_atom_site_disorder_assembly
_atom_site_disorder_group
Co1 Co 0.27812(3) 0.57075(3) 0.24567(2) 0.00769(7) Uani 1 1 d . . . . .
F8 F 0.16652(14) 1.06562(13) 0.09392(9) 0.0113(2) Uani 1 1 d . . . . .
F6 F 0.06657(14) 1.09861(13) 0.28152(9) 0.0110(2) Uani 1 1 d . . . . .
F12 F 0.43881(14) 0.86428(13) 0.30630(8) 0.0105(2) Uani 1 1 d . . . . .
F1 F -0.04266(14) 0.66617(13) 0.12249(8) 0.0104(2) Uani 1 1 d . . . . .
F3 F -0.11276(13) 0.90005(13) 0.14988(8) 0.0109(2) Uani 1 1 d . . . . .
F10 F 0.39054(14) 1.07627(13) 0.24146(9) 0.0111(2) Uani 1 1 d . . . . .
F11 F 0.52927(13) 0.90903(13) 0.16115(9) 0.0115(2) Uani 1 1 d . . . . .
F9 F 0.34699(13) 0.94181(13) 0.01624(9) 0.0112(2) Uani 1 1 d . . . . .
F4 F -0.04556(14) 0.94390(13) 0.38128(9) 0.0111(2) Uani 1 1 d . . . . .
F2 F -0.16397(13) 0.73408(13) 0.25791(9) 0.0112(2) Uani 1 1 d . . . . .
F5 F 0.20412(14) 0.99440(13) 0.39087(8) 0.0111(2) Uani 1 1 d . . . . .
F7 F 0.10930(13) 0.84572(13) 0.01209(8) 0.0098(2) Uani 1 1 d . . . . .
O2 O 0.13957(16) 0.70718(15) 0.30572(10) 0.0087(3) Uani 1 1 d . . . . .
O3 O 0.28808(16) 0.69514(15) 0.13758(10) 0.0088(3) Uani 1 1 d . . . . .
O1 O 0.16674(18) 0.39210(16) 0.08868(11) 0.0138(3) Uani 1 1 d . . . . .
N2 N 0.29113(19) 0.46211(18) 0.36725(12) 0.0089(3) Uani 1 1 d . . . . .
N3 N 0.47608(19) 0.47995(18) 0.21416(12) 0.0086(3) Uani 1 1 d . . . . .
N1 N 0.1560(2) 0.41795(18) 0.17545(13) 0.0105(3) Uani 1 1 d . . . . .
C13 C 0.6631(2) 0.3143(2) 0.28092(14) 0.0089(3) Uani 1 1 d . . . . .
C14 C 0.7519(2) 0.3221(2) 0.19172(14) 0.0098(3) Uani 1 1 d . . . . .
H14 H 0.845219 0.268407 0.183044 0.012 Uiso 1 1 calc R U . . .
C17 C 0.5256(2) 0.3933(2) 0.28711(14) 0.0084(3) Uani 1 1 d . . . . .
C16 C 0.5641(2) 0.4895(2) 0.13159(14) 0.0099(3) Uani 1 1 d . . . . .
H16 H 0.533181 0.552430 0.081114 0.012 Uiso 1 1 calc R U . . .
C11 C 0.6059(2) 0.2198(2) 0.44608(15) 0.0105(3) Uani 1 1 d . . . . .
H11 H 0.635070 0.162661 0.500112 0.013 Uiso 1 1 calc R U . . .
C12 C 0.7019(2) 0.2279(2) 0.36441(14) 0.0102(3) Uani 1 1 d . . . . .
H12 H 0.796397 0.175475 0.362422 0.012 Uiso 1 1 calc R U . . .
C10 C 0.4609(2) 0.2968(2) 0.45162(14) 0.0089(3) Uani 1 1 d . . . . .
C15 C 0.7012(2) 0.4088(2) 0.11722(14) 0.0101(3) Uani 1 1 d . . . . .
H15 H 0.758937 0.414020 0.056340 0.012 Uiso 1 1 calc R U . . .
C5 C 0.2171(2) 0.9253(2) 0.07186(14) 0.0086(3) Uani 1 1 d . . . . .
C18 C 0.4241(2) 0.3838(2) 0.37163(14) 0.0086(3) Uani 1 1 d . . . . .
C6 C 0.4030(2) 0.9254(2) 0.21931(14) 0.0090(3) Uani 1 1 d . . . . .
C8 C 0.2156(2) 0.3711(2) 0.52580(15) 0.0109(3) Uani 1 1 d . . . . .
H8 H 0.140348 0.367759 0.578421 0.013 Uiso 1 1 calc R U . . .
C3 C 0.0842(2) 0.9674(2) 0.32502(14) 0.0094(3) Uani 1 1 d . . . . .
C1 C 0.1082(2) 0.8259(2) 0.24838(14) 0.0082(3) Uani 1 1 d . . . . .
C7 C 0.1903(2) 0.4570(2) 0.44323(15) 0.0111(4) Uani 1 1 d . . . . .
H7 H 0.098375 0.513039 0.441703 0.013 Uiso 1 1 calc R U . . .
C2 C -0.0537(2) 0.7825(2) 0.19289(14) 0.0086(3) Uani 1 1 d . . . . .
C9 C 0.3503(2) 0.2916(2) 0.53019(14) 0.0106(3) Uani 1 1 d . . . . .
H9 H 0.368291 0.233631 0.585961 0.013 Uiso 1 1 calc R U . . .
C4 C 0.2511(2) 0.8419(2) 0.16867(14) 0.0078(3) Uani 1 1 d . . . . .

loop_
_atom_site_aniso_label
_atom_site_aniso_U_11
_atom_site_aniso_U_22
_atom_site_aniso_U_33
_atom_site_aniso_U_23
_atom_site_aniso_U_13
_atom_site_aniso_U_12
Co1 0.00896(13) 0.00768(12) 0.00673(12) 0.00123(9) 0.00030(9) 0.00191(9)
F8 0.0146(6) 0.0088(5) 0.0107(5) 0.0007(4) -0.0009(4) 0.0036(4)
F6 0.0149(6) 0.0082(5) 0.0104(5) 0.0020(4) 0.0009(4) 0.0029(4)
F12 0.0115(5) 0.0130(5) 0.0072(5) 0.0016(4) -0.0017(4) 0.0015(4)
F1 0.0125(6) 0.0092(5) 0.0090(5) -0.0016(4) 0.0001(4) -0.0001(4)
F3 0.0109(5) 0.0117(5) 0.0107(5) 0.0030(4) -0.0010(4) 0.0031(4)
F10 0.0129(6) 0.0078(5) 0.0125(5) -0.0001(4) -0.0008(4) 0.0004(4)
F11 0.0086(5) 0.0155(6) 0.0105(5) 0.0018(4) 0.0021(4) 0.0010(4)
F9 0.0095(5) 0.0147(5) 0.0097(5) 0.0035(4) 0.0018(4) 0.0009(4)
F4 0.0109(5) 0.0121(5) 0.0103(5) 0.0002(4) 0.0038(4) 0.0019(4)
F2 0.0095(5) 0.0146(6) 0.0096(5) 0.0028(4) 0.0016(4) 0.0001(4)
F5 0.0124(6) 0.0120(5) 0.0087(5) -0.0012(4) -0.0020(4) 0.0018(4)
F7 0.0101(5) 0.0108(5) 0.0083(5) 0.0000(4) -0.0021(4) -0.0004(4)
O2 0.0110(6) 0.0081(6) 0.0079(6) 0.0032(5) 0.0006(5) 0.0031(5)
O3 0.0133(7) 0.0072(6) 0.0065(6) 0.0009(5) 0.0008(5) 0.0039(5)
O1 0.0188(8) 0.0114(7) 0.0106(7) -0.0017(5) -0.0026(5) 0.0000(5)
N2 0.0099(7) 0.0081(7) 0.0090(7) 0.0013(6) 0.0012(6) 0.0025(5)
N3 0.0096(7) 0.0088(7) 0.0077(7) 0.0008(6) -0.0002(6) 0.0013(5)
N1 0.0102(8) 0.0090(7) 0.0125(8) 0.0011(6) -0.0011(6) 0.0010(6)
C13 0.0105(9) 0.0087(8) 0.0072(8) -0.0009(6) -0.0014(6) 0.0000(6)
C14 0.0099(8) 0.0095(8) 0.0100(8) 0.0004(7) 0.0003(7) 0.0021(6)
C17 0.0102(8) 0.0080(8) 0.0067(8) 0.0004(6) -0.0009(6) 0.0000(6)
C16 0.0124(9) 0.0097(8) 0.0074(8) 0.0001(7) -0.0012(7) -0.0003(6)
C11 0.0122(9) 0.0100(8) 0.0092(8) 0.0006(7) -0.0017(7) 0.0012(6)
C12 0.0104(9) 0.0103(8) 0.0100(8) 0.0007(7) -0.0010(7) 0.0025(6)
C10 0.0099(8) 0.0078(8) 0.0091(8) 0.0008(6) -0.0027(6) 0.0011(6)
C15 0.0110(9) 0.0104(8) 0.0086(8) 0.0001(7) 0.0011(7) 0.0001(6)
C5 0.0085(8) 0.0087(8) 0.0086(8) 0.0011(6) 0.0001(6) 0.0016(6)
C18 0.0091(8) 0.0077(8) 0.0089(8) -0.0005(6) -0.0008(6) 0.0014(6)
C6 0.0100(8) 0.0100(8) 0.0071(8) 0.0015(6) 0.0010(6) 0.0020(6)
C8 0.0114(9) 0.0126(9) 0.0089(8) 0.0008(7) 0.0018(7) 0.0008(7)
C3 0.0088(8) 0.0100(8) 0.0098(8) 0.0017(7) 0.0003(6) 0.0025(6)
C1 0.0100(8) 0.0083(8) 0.0066(8) 0.0007(6) -0.0007(6) 0.0018(6)
C7 0.0108(9) 0.0107(8) 0.0121(9) 0.0021(7) 0.0008(7) 0.0024(7)
C2 0.0093(8) 0.0092(8) 0.0075(8) 0.0012(6) 0.0013(6) 0.0020(6)
C9 0.0126(9) 0.0124(8) 0.0069(8) 0.0018(7) -0.0001(7) 0.0015(7)
C4 0.0068(8) 0.0094(8) 0.0071(8) 0.0001(6) 0.0001(6) 0.0013(6)

loop_
_atom_type_symbol
_atom_type_description
_atom_type_scat_dispersion_real
_atom_type_scat_dispersion_imag
_atom_type_scat_source
C C 0.0033 0.0016 'International Tables Vol C Tables 4.2.6.8 and 6.1.1.4'
H H 0.0000 0.0000 'International Tables Vol C Tables 4.2.6.8 and 6.1.1.4'
Co Co 0.3494 0.9721 'International Tables Vol C Tables 4.2.6.8 and 6.1.1.4'
F F 0.0171 0.0103 'International Tables Vol C Tables 4.2.6.8 and 6.1.1.4'
N N 0.0061 0.0033 'International Tables Vol C Tables 4.2.6.8 and 6.1.1.4'
O O 0.0106 0.0060 'International Tables Vol C Tables 4.2.6.8 and 6.1.1.4'

loop_
_exptl_crystal_face_index_h
_exptl_crystal_face_index_k
_exptl_crystal_face_index_l
_exptl_crystal_face_perp_dist
0 0 -19 0.0510
0 1 19 0.0948
11 2 4 0.0352
-12 3 -3 0.1294
2 -12 -1 0.1134
-2 12 1 0.1301

loop_
_geom_angle_atom_site_label_1
_geom_angle_atom_site_label_2
_geom_angle_atom_site_label_3
_geom_angle
_geom_angle_site_symmetry_1
_geom_angle_site_symmetry_3
_geom_angle_publ_flag
O2 Co1 O3 86.69(6) . . ?
O2 Co1 N2 92.44(6) . . ?
O2 Co1 N3 158.57(7) . . ?
O3 Co1 N2 171.74(7) . . ?
O3 Co1 N3 94.54(6) . . ?
N3 Co1 N2 83.30(7) . . ?
N1 Co1 O2 106.50(7) . . ?
N1 Co1 O3 93.60(7) . . ?
N1 Co1 N2 94.52(7) . . ?
N1 Co1 N3 94.79(7) . . ?
C1 O2 Co1 114.24(11) . . ?
C4 O3 Co1 110.83(11) . . ?
C18 N2 Co1 113.00(12) . . ?
C7 N2 Co1 128.68(13) . . ?
C7 N2 C18 118.32(16) . . ?
C17 N3 Co1 113.28(12) . . ?
C16 N3 Co1 128.67(13) . . ?
C16 N3 C17 118.04(16) . . ?
O1 N1 Co1 121.99(14) . . ?
C14 C13 C12 124.88(17) . . ?
C17 C13 C14 117.13(17) . . ?
C17 C13 C12 117.97(17) . . ?
C13 C14 H14 120.5 . . ?
C15 C14 C13 119.04(17) . . ?
C15 C14 H14 120.5 . . ?
N3 C17 C13 123.95(17) . . ?
N3 C17 C18 115.27(16) . . ?
C13 C17 C18 120.76(17) . . ?
N3 C16 H16 119.1 . . ?
N3 C16 C15 121.85(17) . . ?
C15 C16 H16 119.1 . . ?
C12 C11 H11 119.5 . . ?
C12 C11 C10 120.95(17) . . ?
C10 C11 H11 119.5 . . ?
C13 C12 H12 119.3 . . ?
C11 C12 C13 121.49(17) . . ?
C11 C12 H12 119.3 . . ?
C18 C10 C11 117.87(17) . . ?
C18 C10 C9 116.35(17) . . ?
C9 C10 C11 125.78(17) . . ?
C14 C15 C16 119.92(17) . . ?
C14 C15 H15 120.0 . . ?
C16 C15 H15 120.0 . . ?
F8 C5 C4 112.55(15) . . ?
F9 C5 F8 107.06(14) . . ?
F9 C5 C4 111.08(15) . . ?
F7 C5 F8 107.91(15) . . ?
F7 C5 F9 106.26(15) . . ?
F7 C5 C4 111.66(15) . . ?
N2 C18 C17 115.14(16) . . ?
N2 C18 C10 123.94(17) . . ?
C10 C18 C17 120.92(17) . . ?
F12 C6 C4 110.97(15) . . ?
F10 C6 F12 107.47(15) . . ?
F10 C6 C4 113.40(15) . . ?
F11 C6 F12 105.25(15) . . ?
F11 C6 F10 107.42(15) . . ?
F11 C6 C4 111.89(15) . . ?
C7 C8 H8 120.1 . . ?
C9 C8 H8 120.1 . . ?
C9 C8 C7 119.75(18) . . ?
F6 C3 F4 106.26(14) . . ?
F6 C3 C1 114.17(15) . . ?
F4 C3 C1 111.14(15) . . ?
F5 C3 F6 107.01(15) . . ?
F5 C3 F4 105.66(15) . . ?
F5 C3 C1 112.06(15) . . ?
O2 C1 C3 106.13(14) . . ?
O2 C1 C2 107.52(15) . . ?
O2 C1 C4 107.00(14) . . ?
C3 C1 C2 107.20(15) . . ?
C3 C1 C4 117.11(15) . . ?
C2 C1 C4 111.40(14) . . ?
N2 C7 C8 121.91(18) . . ?
N2 C7 H7 119.0 . . ?
C8 C7 H7 119.0 . . ?
F1 C2 F3 108.73(15) . . ?
F1 C2 F2 105.58(14) . . ?
F1 C2 C1 111.44(15) . . ?
F3 C2 F2 106.28(14) . . ?
F3 C2 C1 113.42(15) . . ?
F2 C2 C1 110.96(15) . . ?
C10 C9 H9 120.1 . . ?
C8 C9 C10 119.71(17) . . ?
C8 C9 H9 120.1 . . ?
O3 C4 C5 107.67(15) . . ?
O3 C4 C6 106.93(15) . . ?
O3 C4 C1 106.41(14) . . ?
C5 C4 C1 116.77(15) . . ?
C6 C4 C5 106.65(14) . . ?
C6 C4 C1 111.95(14) . . ?

loop_
_geom_bond_atom_site_label_1
_geom_bond_atom_site_label_2
_geom_bond_distance
_geom_bond_site_symmetry_2
_geom_bond_publ_flag
Co1 O2 1.8666(13) . ?
Co1 O3 1.8736(13) . ?
Co1 N2 1.9488(16) . ?
Co1 N3 1.9388(16) . ?
Co1 N1 1.8299(17) . ?
F8 C5 1.340(2) . ?
F6 C3 1.347(2) . ?
F12 C6 1.355(2) . ?
F1 C2 1.334(2) . ?
F3 C2 1.344(2) . ?
F10 C6 1.344(2) . ?
F11 C6 1.332(2) . ?
F9 C5 1.337(2) . ?
F4 C3 1.348(2) . ?
F2 C2 1.349(2) . ?
F5 C3 1.336(2) . ?
F7 C5 1.332(2) . ?
O2 C1 1.379(2) . ?
O3 C4 1.376(2) . ?
O1 N1 1.161(2) . ?
N2 C18 1.362(2) . ?
N2 C7 1.328(2) . ?
N3 C17 1.362(2) . ?
N3 C16 1.335(2) . ?
C13 C14 1.411(3) . ?
C13 C17 1.395(3) . ?
C13 C12 1.443(3) . ?
C14 H14 0.9500 . ?
C14 C15 1.381(3) . ?
C17 C18 1.423(3) . ?
C16 H16 0.9500 . ?
C16 C15 1.407(3) . ?
C11 H11 0.9500 . ?
C11 C12 1.363(3) . ?
C11 C10 1.442(3) . ?
C12 H12 0.9500 . ?
C10 C18 1.404(3) . ?
C10 C9 1.408(3) . ?
C15 H15 0.9500 . ?
C5 C4 1.567(3) . ?
C6 C4 1.563(3) . ?
C8 H8 0.9500 . ?
C8 C7 1.405(3) . ?
C8 C9 1.381(3) . ?
C3 C1 1.563(3) . ?
C1 C2 1.567(3) . ?
C1 C4 1.621(3) . ?
C7 H7 0.9500 . ?
C9 H9 0.9500 . ?

loop_
_geom_torsion_atom_site_label_1
_geom_torsion_atom_site_label_2
_geom_torsion_atom_site_label_3
_geom_torsion_atom_site_label_4
_geom_torsion
_geom_torsion_site_symmetry_1
_geom_torsion_site_symmetry_2
_geom_torsion_site_symmetry_3
_geom_torsion_site_symmetry_4
_geom_torsion_publ_flag
Co1 O2 C1 C3 -146.74(12) . . . . ?
Co1 O2 C1 C2 98.80(14) . . . . ?
Co1 O2 C1 C4 -20.98(17) . . . . ?
Co1 O3 C4 C5 -164.92(11) . . . . ?
Co1 O3 C4 C6 80.79(14) . . . . ?
Co1 O3 C4 C1 -39.01(16) . . . . ?
Co1 N2 C18 C17 -1.1(2) . . . . ?
Co1 N2 C18 C10 179.87(15) . . . . ?
Co1 N2 C7 C8 179.19(15) . . . . ?
Co1 N3 C17 C13 178.87(15) . . . . ?
Co1 N3 C17 C18 0.6(2) . . . . ?
Co1 N3 C16 C15 -176.10(14) . . . . ?
F8 C5 C4 O3 174.66(14) . . . . ?
F8 C5 C4 C6 -70.87(18) . . . . ?
F8 C5 C4 C1 55.1(2) . . . . ?
F6 C3 C1 O2 174.18(15) . . . . ?
F6 C3 C1 C2 -71.15(19) . . . . ?
F6 C3 C1 C4 54.8(2) . . . . ?
F12 C6 C4 O3 -67.25(18) . . . . ?
F12 C6 C4 C5 177.79(14) . . . . ?
F12 C6 C4 C1 48.93(19) . . . . ?
F10 C6 C4 O3 171.68(14) . . . . ?
F10 C6 C4 C5 56.72(19) . . . . ?
F10 C6 C4 C1 -72.14(18) . . . . ?
F11 C6 C4 O3 49.98(19) . . . . ?
F11 C6 C4 C5 -64.98(18) . . . . ?
F11 C6 C4 C1 166.16(14) . . . . ?
F9 C5 C4 O3 -65.32(19) . . . . ?
F9 C5 C4 C6 49.15(19) . . . . ?
F9 C5 C4 C1 175.16(14) . . . . ?
F4 C3 C1 O2 -65.65(19) . . . . ?
F4 C3 C1 C2 49.02(19) . . . . ?
F4 C3 C1 C4 175.01(14) . . . . ?
F5 C3 C1 O2 52.31(19) . . . . ?
F5 C3 C1 C2 166.99(14) . . . . ?
F5 C3 C1 C4 -67.0(2) . . . . ?
F7 C5 C4 O3 53.11(19) . . . . ?
F7 C5 C4 C6 167.57(14) . . . . ?
F7 C5 C4 C1 -66.4(2) . . . . ?
O2 Co1 O3 C4 24.15(12) . . . . ?
O2 Co1 N1 O1 119.68(16) . . . . ?
O2 C1 C2 F1 -68.93(18) . . . . ?
O2 C1 C2 F3 167.98(14) . . . . ?
O2 C1 C2 F2 48.43(19) . . . . ?
O2 C1 C4 O3 38.81(18) . . . . ?
O2 C1 C4 C5 159.00(15) . . . . ?
O2 C1 C4 C6 -77.68(18) . . . . ?
O3 Co1 O2 C1 0.73(12) . . . . ?
O3 Co1 N1 O1 32.07(16) . . . . ?
N2 Co1 O2 C1 172.51(13) . . . . ?
N2 Co1 N1 O1 -146.43(16) . . . . ?
N3 Co1 O2 C1 94.7(2) . . . . ?
N3 Co1 O3 C4 -134.40(12) . . . . ?
N3 Co1 N1 O1 -62.79(16) . . . . ?
N3 C17 C18 N2 0.4(2) . . . . ?
N3 C17 C18 C10 179.40(17) . . . . ?
N3 C16 C15 C14 -2.9(3) . . . . ?
N1 Co1 O2 C1 -92.05(13) . . . . ?
N1 Co1 O3 C4 130.49(12) . . . . ?
C13 C14 C15 C16 0.9(3) . . . . ?
C13 C17 C18 N2 -177.98(17) . . . . ?
C13 C17 C18 C10 1.1(3) . . . . ?
C14 C13 C17 N3 -2.1(3) . . . . ?
C14 C13 C17 C18 176.08(17) . . . . ?
C14 C13 C12 C11 -176.70(19) . . . . ?
C17 N3 C16 C15 2.3(3) . . . . ?
C17 C13 C14 C15 1.4(3) . . . . ?
C17 C13 C12 C11 1.6(3) . . . . ?
C16 N3 C17 C13 0.3(3) . . . . ?
C16 N3 C17 C18 -178.03(17) . . . . ?
C11 C10 C18 N2 179.99(17) . . . . ?
C11 C10 C18 C17 1.0(3) . . . . ?
C11 C10 C9 C8 -179.96(19) . . . . ?
C12 C13 C14 C15 179.76(18) . . . . ?
C12 C13 C17 N3 179.45(17) . . . . ?
C12 C13 C17 C18 -2.4(3) . . . . ?
C12 C11 C10 C18 -1.8(3) . . . . ?
C12 C11 C10 C9 177.46(19) . . . . ?
C10 C11 C12 C13 0.5(3) . . . . ?
C18 N2 C7 C8 -1.4(3) . . . . ?
C18 C10 C9 C8 -0.7(3) . . . . ?
C3 C1 C2 F1 177.33(14) . . . . ?
C3 C1 C2 F3 54.23(19) . . . . ?
C3 C1 C2 F2 -65.31(18) . . . . ?
C3 C1 C4 O3 157.68(15) . . . . ?
C3 C1 C4 C5 -82.1(2) . . . . ?
C3 C1 C4 C6 41.2(2) . . . . ?
C7 N2 C18 C17 179.38(17) . . . . ?
C7 N2 C18 C10 0.4(3) . . . . ?
C7 C8 C9 C10 -0.2(3) . . . . ?
C2 C1 C4 O3 -78.44(17) . . . . ?
C2 C1 C4 C5 41.8(2) . . . . ?
C2 C1 C4 C6 165.07(15) . . . . ?
C9 C10 C18 N2 0.7(3) . . . . ?
C9 C10 C18 C17 -178.29(17) . . . . ?
C9 C8 C7 N2 1.4(3) . . . . ?
C4 C1 C2 F1 48.01(19) . . . . ?
C4 C1 C2 F3 -75.09(18) . . . . ?
C4 C1 C2 F2 165.37(14) . . . . ?

loop_
_exptl_oxdiff_crystal_face_indexfrac_h
_exptl_oxdiff_crystal_face_indexfrac_k
_exptl_oxdiff_crystal_face_indexfrac_l
_exptl_oxdiff_crystal_face_x
_exptl_oxdiff_crystal_face_y
_exptl_oxdiff_crystal_face_z
0.0474 -0.0466 -18.9514 -0.5114 0.8352 -0.2706
-0.0220 1.0400 18.9387 0.4654 -0.8502 0.3354
11.0255 1.6716 4.0584 0.5446 0.2904 0.7495
-11.8994 3.3274 -3.1332 -0.7960 -0.4543 -0.4628
1.6944 -11.9824 -0.8275 0.6218 0.3139 -0.6886
-1.6944 11.9824 0.8275 -0.6218 -0.3139 0.6886
